data_2203601
loop_
_publ_author_name
'Yang, Hui-Juan'
'Kou, Hui-Zhong'
'Gao, Fei'
'Cui, Ai-Li'
'Wang, Ru-Ji'

_publ_section_title
;
 Bis(4,5-diazafluoren-9-one)dicyanamidocopper(II)
;
_journal_issue 5
_journal_name_full 'Acta Crystallographica Section E'
_journal_page_first m611
_journal_page_last m613
_journal_paper_doi 10.1107/S1600536804008876
_journal_volume 60
_journal_year 2004
_chemical_formula_iupac '[Cu (C2 N3)2 (C11 H6 N2 O)2]'
_chemical_formula_moiety 'C26 H12 Cu N10 O2'
_chemical_formula_sum 'C26 H12 Cu N10 O2'
_chemical_formula_weight 560.00
_chemical_name_systematic
;
Bis(4,5-diazafluorene-9-one)dicyanamidocopper(II)
;
_space_group_IT_number 14
_symmetry_cell_setting monoclinic
_symmetry_space_group_name_Hall '-P 2ybc'
_symmetry_space_group_name_H-M 'P 1 21/c 1'
_atom_sites_solution_hydrogens geom
_atom_sites_solution_primary direct
_atom_sites_solution_secondary difmap
_audit_creation_method SHELXL97
_cell_angle_alpha 90.00
_cell_angle_beta 101.192(11)
_cell_angle_gamma 90.00
_cell_formula_units_Z 2
_cell_length_a 8.2935(12)
_cell_length_b 14.9729(10)
_cell_length_c 9.7568(11)
_cell_measurement_reflns_used 25
_cell_measurement_temperature 293(2)
_cell_measurement_theta_max 11.4
_cell_measurement_theta_min 5.9
_cell_volume 1188.5(2)
_computing_cell_refinement XSCANS
_computing_data_collection 'XSCANS (Bruker, 1997)'
_computing_data_reduction XSCANS
_computing_molecular_graphics SHELXTL
_computing_publication_material SHELXTL
_computing_structure_refinement SHELXTL
_computing_structure_solution 'SHELXTL (Sheldrick, 1995)'
_diffrn_ambient_temperature 293(2)
_diffrn_measured_fraction_theta_full 0.997
_diffrn_measured_fraction_theta_max 0.997
_diffrn_measurement_device_type 'Bruker P4'
_diffrn_measurement_method \w
_diffrn_radiation_monochromator graphite
_diffrn_radiation_source 'fine-focus sealed tube'
_diffrn_radiation_type MoK\a
_diffrn_radiation_wavelength 0.71073
_diffrn_reflns_av_R_equivalents 0.0285
_diffrn_reflns_av_sigmaI/netI 0.0472
_diffrn_reflns_limit_h_max 9
_diffrn_reflns_limit_h_min -1
_diffrn_reflns_limit_k_max 17
_diffrn_reflns_limit_k_min -1
_diffrn_reflns_limit_l_max 11
_diffrn_reflns_limit_l_min -11
_diffrn_reflns_number 2758
_diffrn_reflns_theta_full 25.00
_diffrn_reflns_theta_max 25.00
_diffrn_reflns_theta_min 2.50
_diffrn_standards_decay_% 0
_diffrn_standards_interval_count 100
_diffrn_standards_number 3
_exptl_absorpt_coefficient_mu 0.967
_exptl_absorpt_correction_T_max 0.908
_exptl_absorpt_correction_T_min 0.855
_exptl_absorpt_correction_type '\y scan'
_exptl_absorpt_process_details '(North et al., 1968)'
_exptl_crystal_colour blue
_exptl_crystal_density_diffrn 1.565
_exptl_crystal_density_meas ?
_exptl_crystal_density_method 'not measured'
_exptl_crystal_description platelet
_exptl_crystal_F_000 566
_exptl_crystal_size_max 0.25
_exptl_crystal_size_mid 0.15
_exptl_crystal_size_min 0.10
_refine_diff_density_max 0.483
_refine_diff_density_min -0.393
_refine_ls_extinction_coef 0
_refine_ls_extinction_method none
_refine_ls_goodness_of_fit_ref 1.098
_refine_ls_hydrogen_treatment constr
_refine_ls_matrix_type full
_refine_ls_number_parameters 178
_refine_ls_number_reflns 2090
_refine_ls_number_restraints 0
_refine_ls_restrained_S_all 1.098
_refine_ls_R_factor_all 0.0604
_refine_ls_R_factor_gt 0.0434
_refine_ls_shift/su_max 0.006
_refine_ls_shift/su_mean 0.001
_refine_ls_structure_factor_coef Fsqd
_refine_ls_weighting_details 'calc w = 1/[\s^2^(Fo^2^)+(0.001P)^2^+1.2P] where P = (Fo^2^+2Fc^2^)/3'
_refine_ls_weighting_scheme calc
_refine_ls_wR_factor_gt 0.0925
_refine_ls_wR_factor_ref 0.1018
_reflns_number_gt 1524
_reflns_number_total 2090
_reflns_threshold_expression I>2\s(I)
_cod_data_source_file hb6030.cif
_cod_data_source_block I
_cod_depositor_comments
;
The following automatic conversions were performed:

'_exptl_crystal_density_meas' value 'none' was changed to '?' - the
value is perceived as not measured.

Automatic conversion script
Id: cif_fix_values 3008 2015-01-20 13:52:24Z robertas 
;
_cod_original_sg_symbol_H-M 'P 21/c'
_cod_database_code 2203601
_cod_database_fobs_code 2203601

loop_
_symmetry_equiv_pos_as_xyz
'x,  y,  z'
'-x,  y+1/2,  -z+1/2'
'-x,  -y,  -z'
'x,  -y-1/2,  z-1/2'

loop_
_atom_site_label
_atom_site_fract_x
_atom_site_fract_y
_atom_site_fract_z
_atom_site_U_iso_or_equiv
_atom_site_adp_type
_atom_site_calc_flag
_atom_site_refinement_flags
_atom_site_occupancy
_atom_site_type_symbol
Cu1 1.0000 0.0000 0.0000 0.05003(19) Uani d S 1 Cu
O1 0.7164(4) -0.0688(2) 0.5431(3) 0.0918(10) Uani d . 1 O
N1 0.8154(3) 0.02041(19) 0.1013(3) 0.0516(7) Uani d . 1 N
N2 1.0964(4) -0.0945(2) 0.2355(3) 0.0599(8) Uani d . 1 N
N3 1.1946(5) 0.2309(3) 0.2451(4) 0.0965(13) Uani d . 1 N
N4 1.1091(4) 0.1055(2) 0.0927(3) 0.0626(8) Uani d . 1 N
N5 1.4638(6) 0.2838(3) 0.3530(5) 0.1172(16) Uani d . 1 N
C1 0.6802(4) 0.0715(3) 0.0611(4) 0.0628(10) Uani d . 1 C
H1A 0.6659 0.1000 -0.0251 0.075 Uiso calc R 1 H
C2 0.5635(5) 0.0831(3) 0.1410(4) 0.0719(11) Uani d . 1 C
H2A 0.4733 0.1195 0.1088 0.086 Uiso calc R 1 H
C3 0.5786(5) 0.0412(3) 0.2695(4) 0.0697(11) Uani d . 1 C
H3A 0.4994 0.0476 0.3245 0.084 Uiso calc R 1 H
C4 0.7158(4) -0.0101(3) 0.3115(4) 0.0572(9) Uani d . 1 C
C5 0.7804(5) -0.0625(3) 0.4420(4) 0.0660(10) Uani d . 1 C
C6 0.9408(5) -0.1007(3) 0.4228(4) 0.0616(10) Uani d . 1 C
C7 1.0551(6) -0.1542(3) 0.5031(4) 0.0739(12) Uani d . 1 C
H7A 1.0420 -0.1742 0.5905 0.089 Uiso calc R 1 H
C8 1.1909(6) -0.1773(3) 0.4484(4) 0.0773(12) Uani d . 1 C
H8A 1.2716 -0.2137 0.4997 0.093 Uiso calc R 1 H
C9 1.2084(5) -0.1469(3) 0.3176(4) 0.0722(11) Uani d . 1 C
H9A 1.3021 -0.1634 0.2847 0.087 Uiso calc R 1 H
C10 0.8296(4) -0.0185(2) 0.2249(4) 0.0513(9) Uani d . 1 C
C11 0.9684(4) -0.0740(2) 0.2920(4) 0.0524(8) Uani d . 1 C
C12 1.1588(5) 0.1622(3) 0.1629(4) 0.0634(10) Uani d . 1 C
C13 1.3445(6) 0.2558(3) 0.2990(4) 0.0705(11) Uani d . 1 C

loop_
_atom_site_aniso_label
_atom_site_aniso_U_11
_atom_site_aniso_U_22
_atom_site_aniso_U_33
_atom_site_aniso_U_12
_atom_site_aniso_U_13
_atom_site_aniso_U_23
Cu1 0.0425(3) 0.0600(4) 0.0488(3) -0.0034(3) 0.0120(2) -0.0063(3)
O1 0.107(2) 0.107(3) 0.0740(19) 0.009(2) 0.0494(18) 0.0108(18)
N1 0.0435(15) 0.0612(19) 0.0502(16) -0.0002(13) 0.0092(12) -0.0038(14)
N2 0.0575(19) 0.0617(19) 0.0609(18) 0.0052(15) 0.0124(15) -0.0033(15)
N3 0.087(3) 0.071(2) 0.115(3) 0.010(2) -0.023(2) -0.029(2)
N4 0.0501(18) 0.068(2) 0.069(2) -0.0039(16) 0.0100(15) -0.0160(18)
N5 0.093(3) 0.101(3) 0.144(4) -0.022(3) -0.009(3) -0.035(3)
C1 0.053(2) 0.077(3) 0.058(2) 0.005(2) 0.0102(18) -0.002(2)
C2 0.052(2) 0.091(3) 0.074(3) 0.013(2) 0.015(2) -0.004(2)
C3 0.055(2) 0.087(3) 0.072(3) 0.000(2) 0.025(2) -0.014(2)
C4 0.055(2) 0.063(2) 0.058(2) -0.0050(19) 0.0210(17) -0.0074(18)
C5 0.076(3) 0.068(3) 0.060(2) -0.005(2) 0.027(2) -0.008(2)
C6 0.076(3) 0.056(2) 0.053(2) -0.004(2) 0.0128(19) -0.0040(18)
C7 0.098(3) 0.067(3) 0.057(2) 0.000(2) 0.015(2) 0.000(2)
C8 0.083(3) 0.072(3) 0.071(3) 0.014(2) 0.001(2) 0.002(2)
C9 0.064(2) 0.075(3) 0.076(3) 0.014(2) 0.010(2) -0.007(2)
C10 0.0479(19) 0.055(2) 0.053(2) -0.0078(16) 0.0154(15) -0.0098(16)
C11 0.054(2) 0.053(2) 0.0510(19) -0.0032(17) 0.0124(16) -0.0063(16)
C12 0.056(2) 0.064(3) 0.065(2) 0.009(2) 0.0016(19) 0.005(2)
C13 0.074(3) 0.055(2) 0.078(3) -0.003(2) 0.001(2) -0.008(2)

loop_
_atom_type_symbol
_atom_type_description
_atom_type_scat_dispersion_real
_atom_type_scat_dispersion_imag
_atom_type_scat_source
C C 0.0033 0.0016 'International Tables Vol C Tables 4.2.6.8 and 6.1.1.4'
H H 0.0000 0.0000 'International Tables Vol C Tables 4.2.6.8 and 6.1.1.4'
N N 0.0061 0.0033 'International Tables Vol C Tables 4.2.6.8 and 6.1.1.4'
O O 0.0106 0.0060 'International Tables Vol C Tables 4.2.6.8 and 6.1.1.4'
Cu Cu 0.3201 1.2651 'International Tables Vol C Tables 4.2.6.8 and 6.1.1.4'

loop_
_geom_angle_atom_site_label_1
_geom_angle_atom_site_label_2
_geom_angle_atom_site_label_3
_geom_angle_site_symmetry_1
_geom_angle_site_symmetry_3
_geom_angle
_geom_angle_publ_flag
N2 Cu1 N1 . . 77.7(3) yes
N4 Cu1 N2 . . 89.8(4) yes
N4 Cu1 N4 3_755 . 180.0(2) yes
N4 Cu1 N1 3_755 3_755 88.74(12) yes
N4 Cu1 N1 . 3_755 91.26(12) yes
N4 Cu1 N1 3_755 . 91.26(12) yes
N4 Cu1 N1 . . 88.74(12) yes
N1 Cu1 N1 3_755 . 180.0(2) no
C10 N1 C1 . . 115.8(3) yes
C10 N1 Cu1 . . 116.2(2) yes
C1 N1 Cu1 . . 127.9(2) yes
C11 N2 C9 . . 113.7(3) no
C12 N3 C13 . . 124.0(4) yes
C12 N4 Cu1 . . 168.6(3) yes
N1 C1 C2 . . 123.1(4) no
N1 C1 H1A . . 118.4 no
C2 C1 H1A . . 118.4 no
C1 C2 C3 . . 120.6(4) no
C1 C2 H2A . . 119.7 no
C3 C2 H2A . . 119.7 no
C4 C3 C2 . . 116.7(4) no
C4 C3 H3A . . 121.7 no
C2 C3 H3A . . 121.7 no
C3 C4 C10 . . 119.5(4) no
C3 C4 C5 . . 133.3(3) no
C10 C4 C5 . . 107.2(3) no
O1 C5 C6 . . 127.9(4) no
O1 C5 C4 . . 126.1(4) no
C6 C5 C4 . . 105.9(3) no
C7 C6 C11 . . 118.2(4) no
C7 C6 C5 . . 133.6(4) no
C11 C6 C5 . . 108.2(3) no
C6 C7 C8 . . 116.9(4) no
C6 C7 H7A . . 121.5 no
C8 C7 H7A . . 121.5 no
C7 C8 C9 . . 120.8(4) no
C7 C8 H8A . . 119.6 no
C9 C8 H8A . . 119.6 no
N2 C9 C8 . . 123.5(4) no
N2 C9 H9A . . 118.2 no
C8 C9 H9A . . 118.2 no
N1 C10 C4 . . 124.3(3) no
N1 C10 C11 . . 125.4(3) no
C4 C10 C11 . . 110.3(3) no
N2 C11 C6 . . 126.9(4) no
N2 C11 C10 . . 124.7(3) no
C6 C11 C10 . . 108.4(3) no
N4 C12 N3 . . 171.7(5) yes
N5 C13 N3 . . 172.2(5) yes

loop_
_geom_bond_atom_site_label_1
_geom_bond_atom_site_label_2
_geom_bond_site_symmetry_2
_geom_bond_distance
_geom_bond_publ_flag
Cu1 N4 3_755 1.954(3) yes
Cu1 N4 . 1.954(3) yes
Cu1 N1 3_755 2.001(3) yes
Cu1 N1 . 2.001(3) yes
Cu1 N2 . 2.684(3) yes
O1 C5 . 1.211(4) no
N1 C10 . 1.324(4) no
N1 C1 . 1.350(4) no
N2 C11 . 1.324(4) no
N2 C9 . 1.354(5) no
N3 C12 . 1.301(5) yes
N3 C13 . 1.307(6) yes
N4 C12 . 1.118(5) yes
N5 C13 . 1.109(5) yes
C1 C2 . 1.366(5) no
C1 H1A . 0.9300 no
C2 C3 . 1.386(6) no
C2 H2A . 0.9300 no
C3 C4 . 1.368(5) no
C3 H3A . 0.9300 no
C4 C10 . 1.390(5) no
C4 C5 . 1.503(5) no
C5 C6 . 1.493(6) no
C6 C7 . 1.366(6) no
C6 C11 . 1.398(5) no
C7 C8 . 1.381(6) no
C7 H7A . 0.9300 no
C8 C9 . 1.388(6) no
C8 H8A . 0.9300 no
C9 H9A . 0.9300 no
C10 C11 . 1.467(5) no

loop_
_geom_hbond_atom_site_label_D
_geom_hbond_atom_site_label_H
_geom_hbond_atom_site_label_A
_geom_hbond_site_symmetry_A
_geom_hbond_distance_DH
_geom_hbond_distance_HA
_geom_hbond_distance_DA
_geom_hbond_angle_DHA
C1 H1A N5 4_465 0.93 2.54 3.260(3) 134
C9 H9A N5 2_845 0.93 2.69 3.605(3) 170
C3 H3A O1 3_656 0.93 2.42 3.352(3) 177
